data_2102356
loop_
_publ_author_name
'Marsh, Richard E.'

_publ_section_title
;
 Space group <i>Cc</i>: an update
;
_journal_issue 2
_journal_name_full 'Acta Crystallographica Section B'
_journal_page_first 252
_journal_page_last 253
_journal_paper_doi 10.1107/S0108768104003878
_journal_volume 60
_journal_year 2004
_chemical_formula_moiety 'C32 H30 O6 As2 Mg'
_chemical_formula_sum 'C32 H30 As2 Mg O6'
_space_group_crystal_system orthorhombic
_space_group_IT_number 43
_symmetry_space_group_name_H-M 'F d d 2'
_audit_creation_method CRYM
_cell_angle_alpha 90
_cell_angle_beta 90
_cell_angle_gamma 90
_cell_formula_units_Z 8
_cell_length_a 22.6940
_cell_length_b 31.3660
_cell_length_c 8.4986
_cell_volume 6049.473
_cod_data_source_file bk0142.cif
_cod_data_source_block HUXCIM
_cod_depositor_comments
;
 Adding the _cell_formula_units_Z data item.

 Antanas Vaitkus,
 2017-08-05

  Added moiety chemical formula from Marsh (2004) paper.
  The summary chemical formula is calculated from moiety formula using
  AdHocParser
  (svn://www.crystallography.net/cod-tools/trunk/Formulae/AdHocParser.yp,
  revision 1441.)

  Andrius Merkys
  2013-11-11
;
_cod_original_sg_symbol_H-M Fdd2
_cod_database_code 2102356

loop_
_atom_site_label
_atom_site_type_symbol
_atom_site_fract_x
_atom_site_fract_y
_atom_site_fract_z
As1 As 0.57148 0.08039 0.67462
Mg Mg 0.50000 0.00000 0.38390
O1 O 0.58125 0.02657 0.40152
O2 O 0.46965 0.04600 0.52605
O5 O 0.52765 -0.03593 0.18452
C1 C 0.60685 0.04570 0.51200
C2 C 0.67190 0.04165 0.52205
C3 C 0.69935 0.00805 0.44220
C4 C 0.75915 0.00218 0.45098
C5 C 0.79395 0.02990 0.53835
C6 C 0.76780 0.06432 0.61582
C7 C 0.70820 0.06922 0.60943
C8 C 0.49030 0.07215 0.62245
C9 C 0.44695 0.09850 0.71090
C10 C 0.38905 0.08552 0.72107
C11 C 0.34810 0.10853 0.80502
C12 C 0.36570 0.14490 0.88315
C13 C 0.42180 0.15965 0.87290
C14 C 0.46285 0.13660 0.78665
C29 C 0.55790 -0.07563 0.18812
C30 C 0.51285 -0.02095 0.03930
H1 H 0.67620 -0.01098 0.38098
H2 H 0.77695 -0.02100 0.39685
H3 H 0.83530 0.02547 0.54542
H4 H 0.79130 0.08417 0.67242
H5 H 0.69055 0.09200 0.66595
H6 H 0.37720 0.06018 0.66897
H7 H 0.30820 0.09945 0.80920
H8 H 0.33790 0.15998 0.94552
H9 H 0.43285 0.18538 0.92392
H10 H 0.50225 0.14668 0.77887
H21 H 0.53050 -0.09862 0.16277
H22 H 0.57420 -0.08032 0.29302
H23 H 0.58985 -0.07530 0.11115
H24 H 0.48470 -0.04105 -0.00955
H25 H 0.54870 -0.02042 -0.02708
